data_4129800
loop_
_publ_author_name
'Foo, Maw Lin'
'Matsuda, Ryotaro'
'Hijikata, Yuh'
'Krishna, Rajamani'
'Sato, Hiroshi'
'Horike, Satoshi'
'Hori, Akihiro'
'Duan, Jingui'
'Sato, Yohei'
'Kubota, Yoshiki'
'Takata, Masaki'
'Kitagawa, Susumu'

_publ_section_title
;
 An Adsorbate Discriminatory Gate Effect in a Flexible Porous Coordination
 Polymer for Selective Adsorption of CO2 over C2H2.
;
_journal_issue 9
_journal_name_full 'Journal of the American Chemical Society'
_journal_page_first 3022
_journal_page_last 3030
_journal_paper_doi 10.1021/jacs.5b10491
_journal_volume 138
_journal_year 2016
_chemical_formula_moiety 'C20 H14 Mn N2 O4'
_chemical_formula_sum 'C20 H14 Mn N2 O4'
_chemical_formula_weight 401.27
_space_group_IT_number 2
_space_group_name_Hall '-P 1'
_space_group_name_H-M_alt 'P -1'
_symmetry_cell_setting triclinic
_symmetry_space_group_name_Hall '-P 1'
_symmetry_space_group_name_H-M 'P -1'
_atom_sites_solution_hydrogens geom
_atom_sites_solution_primary direct
_atom_sites_solution_secondary difmap
_audit_creation_method SHELXL-97
_cell_angle_alpha 95.769(9)
_cell_angle_beta 99.637(3)
_cell_angle_gamma 115.673(8)
_cell_formula_units_Z 2
_cell_length_a 9.296(6)
_cell_length_b 10.188(7)
_cell_length_c 12.034(8)
_cell_measurement_reflns_used 2845
_cell_measurement_temperature 223(2)
_cell_measurement_theta_max 27.6021
_cell_measurement_theta_min 3.1182
_cell_volume 993.3(11)
_computing_cell_refinement CrystalClear
_computing_data_collection CrystalClear
_computing_data_reduction CrystalClear
_computing_structure_refinement 'SHELXL-97 (Sheldrick, 1997)'
_computing_structure_solution 'SHELXS-97 (Sheldrick, 1990)'
_diffrn_ambient_temperature 223(2)
_diffrn_detector_area_resol_mean 28.5714
_diffrn_measured_fraction_theta_full 0.971
_diffrn_measured_fraction_theta_max 0.971
_diffrn_measurement_device_type 'Rigaku Saturn724+ (2x2 bin mode)'
_diffrn_measurement_method dtprofit.ref
_diffrn_radiation_monochromator Confocal
_diffrn_radiation_source 'Rotating Anode'
_diffrn_radiation_type MoK\a
_diffrn_radiation_wavelength 0.71073
_diffrn_reflns_av_R_equivalents 0.0342
_diffrn_reflns_av_sigmaI/netI 0.0442
_diffrn_reflns_limit_h_max 8
_diffrn_reflns_limit_h_min -11
_diffrn_reflns_limit_k_max 12
_diffrn_reflns_limit_k_min -9
_diffrn_reflns_limit_l_max 15
_diffrn_reflns_limit_l_min -15
_diffrn_reflns_number 7475
_diffrn_reflns_theta_full 26.50
_diffrn_reflns_theta_max 26.50
_diffrn_reflns_theta_min 3.12
_diffrn_standards_number 0
_exptl_absorpt_coefficient_mu 0.690
_exptl_absorpt_correction_T_max 1.0000
_exptl_absorpt_correction_T_min 0.838
_exptl_absorpt_correction_type empirical
_exptl_absorpt_process_details 'CrystalClear (Rigaku/MSC, 2006)'
_exptl_crystal_colour yellow
_exptl_crystal_density_diffrn 1.342
_exptl_crystal_density_method 'not measured'
_exptl_crystal_description prism
_exptl_crystal_F_000 410
_exptl_crystal_size_max 0.03
_exptl_crystal_size_mid 0.02
_exptl_crystal_size_min 0.02
_refine_diff_density_max 1.133
_refine_diff_density_min -0.736
_refine_diff_density_rms 0.083
_refine_ls_extinction_method none
_refine_ls_goodness_of_fit_ref 1.225
_refine_ls_hydrogen_treatment constr
_refine_ls_matrix_type full
_refine_ls_number_parameters 244
_refine_ls_number_reflns 3994
_refine_ls_number_restraints 0
_refine_ls_restrained_S_all 1.225
_refine_ls_R_factor_all 0.0678
_refine_ls_R_factor_gt 0.0581
_refine_ls_shift/su_max 0.000
_refine_ls_shift/su_mean 0.000
_refine_ls_structure_factor_coef Fsqd
_refine_ls_weighting_details 'calc w=1/[\s^2^(Fo^2^)+(0.1000P)^2^+0.0000P] where P=(Fo^2^+2Fc^2^)/3'
_refine_ls_weighting_scheme calc
_refine_ls_wR_factor_gt 0.1638
_refine_ls_wR_factor_ref 0.1759
_reflns_number_gt 3406
_reflns_number_total 3994
_reflns_threshold_expression >2sigma(I)
_cod_data_source_file ja5b10491_si_002.cif
_cod_data_source_block PCP1_degassed
_cod_depositor_comments
;
The following automatic conversions were performed:

data item '_exptl_absorpt_correction_type' value 'Empirical' was
changed to 'empirical' in accordance with the
/home/saulius/struct/COD-crude-data/automatic-downloads/DataCite-retrospective/ACS/depositions/lib/dictionaries/cif_core.dic
dictionary named 'cif_core.dic' version 2.4.2 last updated on
2011-04-26.

Automatic conversion script
Id: cif_fix_values 6909 2019-04-08 15:41:33Z antanas 
;
_cod_database_code 4129800

loop_
_symmetry_equiv_pos_as_xyz
'x, y, z'
'-x, -y, -z'

loop_
_atom_site_label
_atom_site_type_symbol
_atom_site_fract_x
_atom_site_fract_y
_atom_site_fract_z
_atom_site_U_iso_or_equiv
_atom_site_adp_type
_atom_site_occupancy
_atom_site_symmetry_multiplicity
_atom_site_calc_flag
_atom_site_refinement_flags
Mn1 Mn 0.96408(5) 0.11642(4) 0.13211(3) 0.02993(19) Uani 1 1 d .
N1 N 0.8154(3) 0.1492(3) -0.0226(2) 0.0372(6) Uani 1 1 d .
C6 C 0.5484(4) 0.1661(4) -0.3424(3) 0.0450(8) Uani 1 1 d .
H6 H 0.6054 0.2427 -0.3784 0.054 Uiso 1 1 calc R
C3 C 0.6361(4) 0.1601(4) -0.2313(3) 0.0411(7) Uani 1 1 d .
C4 C 0.5688(4) 0.0458(4) -0.1721(3) 0.0407(7) Uani 1 1 d .
H4 H 0.4623 -0.0297 -0.2016 0.049 Uiso 1 1 calc R
C5 C 0.6605(4) 0.0449(4) -0.0698(3) 0.0403(7) Uani 1 1 d .
H5 H 0.6126 -0.0320 -0.0314 0.048 Uiso 1 1 calc R
C7 C 0.3942(4) 0.0713(4) -0.3960(3) 0.0450(8) Uani 1 1 d .
H7 H 0.3376 -0.0046 -0.3593 0.054 Uiso 1 1 calc R
C2 C 0.7963(4) 0.2703(4) -0.1809(3) 0.0501(8) Uani 1 1 d .
H2 H 0.8462 0.3498 -0.2164 0.060 Uiso 1 1 calc R
C9 C 0.3696(4) 0.1879(4) -0.5688(3) 0.0510(9) Uani 1 1 d .
H9 H 0.4752 0.2651 -0.5401 0.061 Uiso 1 1 calc R
C8 C 0.3051(4) 0.0749(4) -0.5071(3) 0.0415(7) Uani 1 1 d .
C1 C 0.8798(4) 0.2606(4) -0.0786(3) 0.0480(8) Uani 1 1 d .
H1 H 0.9862 0.3350 -0.0468 0.058 Uiso 1 1 calc R
N2 N 0.1224(3) 0.0795(3) -0.7179(2) 0.0396(6) Uani 1 1 d .
C12 C 0.1468(4) -0.0358(4) -0.5567(3) 0.0514(9) Uani 1 1 d .
H12 H 0.0981 -0.1144 -0.5201 0.062 Uiso 1 1 calc R
C10 C 0.2766(4) 0.1848(4) -0.6719(3) 0.0494(8) Uani 1 1 d .
H10 H 0.3236 0.2601 -0.7119 0.059 Uiso 1 1 calc R
C11 C 0.0612(4) -0.0302(4) -0.6597(3) 0.0477(8) Uani 1 1 d .
H11 H -0.0445 -0.1064 -0.6905 0.057 Uiso 1 1 calc R
O1 O 0.8423(3) 0.1853(2) 0.25887(19) 0.0440(5) Uani 1 1 d .
O2 O 1.0794(3) 0.3548(2) 0.23683(19) 0.0438(5) Uani 1 1 d .
O3 O 1.1610(3) 0.1745(2) 0.0526(2) 0.0421(5) Uani 1 1 d .
C13 C 0.9659(4) 0.3111(3) 0.2902(2) 0.0371(6) Uani 1 1 d .
C14 C 0.9829(4) 0.4104(3) 0.3981(3) 0.0393(7) Uani 1 1 d .
C16 C 1.1375(4) 0.5139(4) 0.4620(3) 0.0511(9) Uani 1 1 d .
H16 H 1.2302 0.5231 0.4370 0.061 Uiso 1 1 calc R
C15 C 0.8450(4) 0.3957(4) 0.4365(3) 0.0535(9) Uani 1 1 d .
H15 H 0.7410 0.3256 0.3946 0.064 Uiso 1 1 calc R
C17 C 1.2354(3) 0.2029(3) -0.0257(2) 0.0323(6) Uani 1 1 d .
C18 C 1.3718(4) 0.3576(3) -0.0129(2) 0.0334(6) Uani 1 1 d .
C20 C 1.4730(4) 0.3893(3) -0.0903(3) 0.0396(7) Uani 1 1 d .
H20 H 1.4548 0.3151 -0.1506 0.048 Uiso 1 1 calc R
C19 C 1.3987(4) 0.4681(3) 0.0776(3) 0.0404(7) Uani 1 1 d .
H19 H 1.3316 0.4471 0.1294 0.049 Uiso 1 1 calc R
O4 O 1.2092(3) 0.1091(2) -0.11363(18) 0.0405(5) Uani 1 1 d .

loop_
_atom_site_aniso_label
_atom_site_aniso_U_11
_atom_site_aniso_U_22
_atom_site_aniso_U_33
_atom_site_aniso_U_23
_atom_site_aniso_U_13
_atom_site_aniso_U_12
Mn1 0.0311(3) 0.0283(3) 0.0226(3) 0.00220(17) 0.00349(18) 0.0083(2)
N1 0.0378(13) 0.0394(13) 0.0289(12) 0.0069(10) 0.0020(10) 0.0148(11)
C6 0.0408(17) 0.0523(19) 0.0380(17) 0.0177(14) 0.0068(13) 0.0167(15)
C3 0.0396(16) 0.0479(18) 0.0321(15) 0.0096(13) 0.0043(12) 0.0180(14)
C4 0.0319(15) 0.0483(18) 0.0341(15) 0.0097(13) 0.0018(12) 0.0131(13)
C5 0.0368(16) 0.0496(18) 0.0348(16) 0.0149(13) 0.0095(13) 0.0183(14)
C7 0.0422(17) 0.0535(19) 0.0339(17) 0.0161(14) 0.0044(13) 0.0173(15)
C2 0.0441(18) 0.0464(19) 0.048(2) 0.0207(15) 0.0017(15) 0.0108(15)
C9 0.0338(17) 0.055(2) 0.0424(19) 0.0155(15) -0.0021(13) 0.0031(15)
C8 0.0444(17) 0.0514(18) 0.0291(15) 0.0102(13) 0.0055(12) 0.0230(15)
C1 0.0440(18) 0.0401(17) 0.0444(18) 0.0100(14) -0.0049(14) 0.0104(14)
N2 0.0354(13) 0.0450(15) 0.0328(13) 0.0117(11) 0.0030(10) 0.0143(11)
C12 0.050(2) 0.0484(19) 0.0402(18) 0.0196(15) 0.0021(15) 0.0092(15)
C10 0.0400(18) 0.056(2) 0.0430(18) 0.0224(15) 0.0044(14) 0.0127(15)
C11 0.0423(18) 0.0453(18) 0.0400(18) 0.0147(14) -0.0022(14) 0.0090(14)
O1 0.0415(12) 0.0367(11) 0.0390(12) -0.0063(9) 0.0111(9) 0.0069(9)
O2 0.0498(13) 0.0386(11) 0.0365(12) 0.0021(9) 0.0181(10) 0.0126(10)
O3 0.0382(12) 0.0355(11) 0.0482(13) 0.0117(9) 0.0184(10) 0.0094(9)
C13 0.0415(16) 0.0372(15) 0.0287(14) 0.0003(11) 0.0080(12) 0.0159(13)
C14 0.0458(17) 0.0304(14) 0.0356(15) -0.0013(11) 0.0115(13) 0.0131(13)
C16 0.0416(18) 0.056(2) 0.0447(19) -0.0110(15) 0.0134(15) 0.0154(16)
C15 0.0389(17) 0.053(2) 0.048(2) -0.0147(15) 0.0084(15) 0.0079(15)
C17 0.0306(14) 0.0300(14) 0.0308(14) 0.0069(11) 0.0043(11) 0.0099(11)
C18 0.0370(15) 0.0286(13) 0.0303(14) 0.0052(11) 0.0101(11) 0.0105(12)
C20 0.0407(16) 0.0290(15) 0.0383(16) -0.0025(11) 0.0164(13) 0.0057(12)
C19 0.0418(16) 0.0332(15) 0.0379(16) 0.0022(12) 0.0197(13) 0.0071(13)
O4 0.0449(12) 0.0282(10) 0.0318(11) 0.0016(8) 0.0040(9) 0.0047(9)

loop_
_atom_type_symbol
_atom_type_description
_atom_type_scat_dispersion_real
_atom_type_scat_dispersion_imag
_atom_type_scat_source
C C 0.0033 0.0016 'International Tables Vol C Tables 4.2.6.8 and 6.1.1.4'
H H 0.0000 0.0000 'International Tables Vol C Tables 4.2.6.8 and 6.1.1.4'
N N 0.0061 0.0033 'International Tables Vol C Tables 4.2.6.8 and 6.1.1.4'
O O 0.0106 0.0060 'International Tables Vol C Tables 4.2.6.8 and 6.1.1.4'
Mn Mn 0.3368 0.7283 'International Tables Vol C Tables 4.2.6.8 and 6.1.1.4'

loop_
_geom_angle_atom_site_label_1
_geom_angle_atom_site_label_2
_geom_angle_atom_site_label_3
_geom_angle
_geom_angle_site_symmetry_1
_geom_angle_site_symmetry_3
O3 Mn1 O4 120.61(9) . 2_755
O3 Mn1 N1 89.65(10) . .
O4 Mn1 N1 92.91(9) 2_755 .
O3 Mn1 O1 148.62(8) . .
O4 Mn1 O1 90.33(9) 2_755 .
N1 Mn1 O1 94.18(10) . .
O3 Mn1 N2 87.55(10) . 1_656
O4 Mn1 N2 87.14(9) 2_755 1_656
N1 Mn1 N2 176.78(9) . 1_656
O1 Mn1 N2 89.04(10) . 1_656
O3 Mn1 O2 90.74(8) . .
O4 Mn1 O2 147.05(8) 2_755 .
N1 Mn1 O2 97.46(9) . .
O1 Mn1 O2 57.88(8) . .
N2 Mn1 O2 84.18(10) 1_656 .
O3 Mn1 C13 119.72(9) . .
O4 Mn1 C13 118.25(10) 2_755 .
N1 Mn1 C13 99.41(10) . .
O1 Mn1 C13 28.99(9) . .
N2 Mn1 C13 83.38(10) 1_656 .
O2 Mn1 C13 29.13(9) . .
C1 N1 C5 116.9(3) . .
C1 N1 Mn1 123.1(2) . .
C5 N1 Mn1 119.58(19) . .
C7 C6 C3 125.6(3) . .
C4 C3 C2 116.7(3) . .
C4 C3 C6 122.9(3) . .
C2 C3 C6 120.3(3) . .
C5 C4 C3 119.8(3) . .
N1 C5 C4 123.5(3) . .
C6 C7 C8 126.4(3) . .
C1 C2 C3 119.8(3) . .
C10 C9 C8 120.0(3) . .
C12 C8 C9 115.9(3) . .
C12 C8 C7 120.6(3) . .
C9 C8 C7 123.5(3) . .
N1 C1 C2 123.3(3) . .
C10 N2 C11 116.3(3) . .
C10 N2 Mn1 119.4(2) . 1_454
C11 N2 Mn1 123.3(2) . 1_454
C11 C12 C8 120.6(3) . .
N2 C10 C9 123.7(3) . .
N2 C11 C12 123.4(3) . .
C13 O1 Mn1 90.13(18) . .
C13 O2 Mn1 88.40(17) . .
C17 O3 Mn1 158.0(2) . .
O1 C13 O2 122.6(3) . .
O1 C13 C14 118.7(3) . .
O2 C13 C14 118.7(3) . .
O1 C13 Mn1 60.88(15) . .
O2 C13 Mn1 62.47(15) . .
C14 C13 Mn1 168.4(2) . .
C16 C14 C15 119.6(3) . .
C16 C14 C13 120.0(3) . .
C15 C14 C13 120.4(3) . .
C14 C16 C15 120.5(3) . 2_766
C14 C15 C16 119.9(3) . 2_766
O3 C17 O4 124.6(3) . .
O3 C17 C18 118.1(3) . .
O4 C17 C18 117.3(2) . .
C19 C18 C20 120.1(3) . .
C19 C18 C17 119.8(3) . .
C20 C18 C17 120.1(3) . .
C18 C20 C19 120.3(3) . 2_865
C18 C19 C20 119.6(3) . 2_865
C17 O4 Mn1 120.30(18) . 2_755

loop_
_geom_bond_atom_site_label_1
_geom_bond_atom_site_label_2
_geom_bond_distance
_geom_bond_site_symmetry_2
Mn1 O3 2.092(2) .
Mn1 O4 2.120(2) 2_755
Mn1 N1 2.270(3) .
Mn1 O1 2.270(2) .
Mn1 N2 2.300(3) 1_656
Mn1 O2 2.305(2) .
Mn1 C13 2.598(3) .
N1 C1 1.342(4) .
N1 C5 1.343(4) .
C6 C7 1.330(5) .
C6 C3 1.467(4) .
C3 C4 1.392(4) .
C3 C2 1.399(4) .
C4 C5 1.379(4) .
C7 C8 1.463(4) .
C2 C1 1.378(5) .
C9 C10 1.378(5) .
C9 C8 1.399(4) .
C8 C12 1.388(5) .
N2 C10 1.340(4) .
N2 C11 1.344(4) .
N2 Mn1 2.300(3) 1_454
C12 C11 1.376(5) .
O1 C13 1.259(4) .
O2 C13 1.265(4) .
O3 C17 1.245(4) .
C13 C14 1.505(4) .
C14 C16 1.387(5) .
C14 C15 1.388(5) .
C16 C15 1.395(5) 2_766
C15 C16 1.395(5) 2_766
C17 O4 1.265(3) .
C17 C18 1.507(4) .
C18 C19 1.390(4) .
C18 C20 1.395(4) .
C20 C19 1.397(4) 2_865
C19 C20 1.397(4) 2_865
O4 Mn1 2.120(2) 2_755

loop_
_geom_torsion_atom_site_label_1
_geom_torsion_atom_site_label_2
_geom_torsion_atom_site_label_3
_geom_torsion_atom_site_label_4
_geom_torsion
_geom_torsion_site_symmetry_1
_geom_torsion_site_symmetry_4
O3 Mn1 N1 C1 -40.0(3) . .
O4 Mn1 N1 C1 -160.6(3) 2_755 .
O1 Mn1 N1 C1 108.8(3) . .
N2 Mn1 N1 C1 -69.7(15) 1_656 .
O2 Mn1 N1 C1 50.7(3) . .
C13 Mn1 N1 C1 80.1(3) . .
O3 Mn1 N1 C5 132.2(2) . .
O4 Mn1 N1 C5 11.6(2) 2_755 .
O1 Mn1 N1 C5 -78.9(2) . .
N2 Mn1 N1 C5 102.5(14) 1_656 .
O2 Mn1 N1 C5 -137.1(2) . .
C13 Mn1 N1 C5 -107.7(2) . .
C7 C6 C3 C4 4.4(6) . .
C7 C6 C3 C2 -177.1(4) . .
C2 C3 C4 C5 -0.6(5) . .
C6 C3 C4 C5 177.9(3) . .
C1 N1 C5 C4 1.5(5) . .
Mn1 N1 C5 C4 -171.2(2) . .
C3 C4 C5 N1 -0.7(5) . .
C3 C6 C7 C8 -179.5(3) . .
C4 C3 C2 C1 1.0(5) . .
C6 C3 C2 C1 -177.6(3) . .
C10 C9 C8 C12 0.2(5) . .
C10 C9 C8 C7 -178.7(4) . .
C6 C7 C8 C12 176.5(4) . .
C6 C7 C8 C9 -4.7(6) . .
C5 N1 C1 C2 -1.1(5) . .
Mn1 N1 C1 C2 171.3(3) . .
C3 C2 C1 N1 -0.1(6) . .
C9 C8 C12 C11 -0.8(5) . .
C7 C8 C12 C11 178.1(4) . .
C11 N2 C10 C9 -2.4(5) . .
Mn1 N2 C10 C9 166.4(3) 1_454 .
C8 C9 C10 N2 1.5(6) . .
C10 N2 C11 C12 1.7(5) . .
Mn1 N2 C11 C12 -166.6(3) 1_454 .
C8 C12 C11 N2 -0.2(6) . .
O3 Mn1 O1 C13 -5.7(3) . .
O4 Mn1 O1 C13 165.14(19) 2_755 .
N1 Mn1 O1 C13 -101.92(19) . .
N2 Mn1 O1 C13 78.00(19) 1_656 .
O2 Mn1 O1 C13 -5.72(17) . .
O3 Mn1 O2 C13 -174.30(19) . .
O4 Mn1 O2 C13 -11.3(3) 2_755 .
N1 Mn1 O2 C13 96.0(2) . .
O1 Mn1 O2 C13 5.69(17) . .
N2 Mn1 O2 C13 -86.8(2) 1_656 .
O4 Mn1 O3 C17 81.3(5) 2_755 .
N1 Mn1 O3 C17 -11.8(5) . .
O1 Mn1 O3 C17 -109.3(5) . .
N2 Mn1 O3 C17 166.6(5) 1_656 .
O2 Mn1 O3 C17 -109.3(5) . .
C13 Mn1 O3 C17 -112.5(5) . .
Mn1 O1 C13 O2 10.5(3) . .
Mn1 O1 C13 C14 -166.7(3) . .
Mn1 O2 C13 O1 -10.4(3) . .
Mn1 O2 C13 C14 166.9(3) . .
O3 Mn1 C13 O1 176.58(17) . .
O4 Mn1 C13 O1 -16.9(2) 2_755 .
N1 Mn1 C13 O1 81.56(19) . .
N2 Mn1 C13 O1 -100.07(19) 1_656 .
O2 Mn1 C13 O1 170.0(3) . .
O3 Mn1 C13 O2 6.6(2) . .
O4 Mn1 C13 O2 173.06(17) 2_755 .
N1 Mn1 C13 O2 -88.46(19) . .
O1 Mn1 C13 O2 -170.0(3) . .
N2 Mn1 C13 O2 89.91(19) 1_656 .
O3 Mn1 C13 C14 -92.2(11) . .
O4 Mn1 C13 C14 74.3(11) 2_755 .
N1 Mn1 C13 C14 172.8(11) . .
O1 Mn1 C13 C14 91.2(11) . .
N2 Mn1 C13 C14 -8.8(11) 1_656 .
O2 Mn1 C13 C14 -98.8(11) . .
O1 C13 C14 C16 152.1(3) . .
O2 C13 C14 C16 -25.2(5) . .
Mn1 C13 C14 C16 67.3(12) . .
O1 C13 C14 C15 -25.6(5) . .
O2 C13 C14 C15 157.1(3) . .
Mn1 C13 C14 C15 -110.4(11) . .
C15 C14 C16 C15 -0.8(6) . 2_766
C13 C14 C16 C15 -178.6(3) . 2_766
C16 C14 C15 C16 0.8(6) . 2_766
C13 C14 C15 C16 178.6(3) . 2_766
Mn1 O3 C17 O4 -67.3(6) . .
Mn1 O3 C17 C18 115.7(5) . .
O3 C17 C18 C19 -7.3(4) . .
O4 C17 C18 C19 175.5(3) . .
O3 C17 C18 C20 171.4(3) . .
O4 C17 C18 C20 -5.9(4) . .
C19 C18 C20 C19 -0.2(6) . 2_865
C17 C18 C20 C19 -178.9(3) . 2_865
C20 C18 C19 C20 0.2(5) . 2_865
C17 C18 C19 C20 178.9(3) . 2_865
O3 C17 O4 Mn1 -2.8(4) . 2_755
C18 C17 O4 Mn1 174.20(17) . 2_755
